data_4311381
loop_
_publ_author_name
'Cora E. MacBeth'
'J. Christopher Thomas'
'Theodore A. Betley'
'Jonas C. Peters'

_publ_section_title
;
 The Coordination Chemistry of "[BP3]NiX" Platforms: Targeting Low-Valent
 Nickel Sources as Promising Candidates to L3NiE and L3Ni\\tbE Linkages
;
_journal_name_full 'Inorganic Chemistry'
_journal_page_first 4645
_journal_page_last 4662
_journal_paper_doi 10.1021/ic049936p
_journal_volume 43
_journal_year 2004
_chemical_formula_sum 'C50 H50 B N Ni P3'
_chemical_formula_weight 827.34
_chemical_name_systematic
; 
 ? 
;
_space_group_IT_number 2
_symmetry_cell_setting triclinic
_symmetry_space_group_name_Hall '-P 1'
_symmetry_space_group_name_H-M 'P -1'
_atom_sites_solution_hydrogens geom
_atom_sites_solution_primary direct
_atom_sites_solution_secondary difmap
_audit_creation_method SHELXL-97
_cell_angle_alpha 75.7750(10)
_cell_angle_beta 70.8240(10)
_cell_angle_gamma 66.4090(10)
_cell_formula_units_Z 2
_cell_length_a 12.3572(10)
_cell_length_b 13.6104(11)
_cell_length_c 15.1576(12)
_cell_measurement_reflns_used 6962
_cell_measurement_temperature 96(2)
_cell_measurement_theta_max 27.77
_cell_measurement_theta_min 2.63
_cell_volume 2187.3(3)
_computing_cell_refinement 'Bruker SMART'
_computing_data_collection 'Bruker SMART'
_computing_data_reduction 'Bruker SAINT'
_computing_molecular_graphics 'Bruker SHELXTL'
_computing_publication_material 'Bruker SHELXTL'
_computing_structure_refinement 'SHELXL-97 (Sheldrick, 1997)'
_computing_structure_solution 'SHELXS-97 (Sheldrick, 1990)'
_diffrn_ambient_temperature 96(2)
_diffrn_measured_fraction_theta_full 0.919
_diffrn_measured_fraction_theta_max 0.919
_diffrn_measurement_device_type 'CCD area detector'
_diffrn_measurement_method 'phi and omega scans'
_diffrn_radiation_monochromator graphite
_diffrn_radiation_source 'fine-focus sealed tube'
_diffrn_radiation_type MoK\a
_diffrn_radiation_wavelength 0.71073
_diffrn_reflns_av_R_equivalents 0.0682
_diffrn_reflns_av_sigmaI/netI 0.0571
_diffrn_reflns_limit_h_max 16
_diffrn_reflns_limit_h_min -16
_diffrn_reflns_limit_k_max 18
_diffrn_reflns_limit_k_min -18
_diffrn_reflns_limit_l_max 19
_diffrn_reflns_limit_l_min -20
_diffrn_reflns_number 46088
_diffrn_reflns_theta_full 28.57
_diffrn_reflns_theta_max 28.57
_diffrn_reflns_theta_min 1.43
_exptl_absorpt_coefficient_mu 0.588
_exptl_absorpt_correction_type none
_exptl_crystal_colour orange
_exptl_crystal_density_diffrn 1.256
_exptl_crystal_density_meas 0
_exptl_crystal_density_method 'not measured'
_exptl_crystal_description rough
_exptl_crystal_F_000 870
_exptl_crystal_size_max 0.38
_exptl_crystal_size_mid 0.27
_exptl_crystal_size_min 0.21
_refine_diff_density_max 0.926
_refine_diff_density_min -0.432
_refine_diff_density_rms 0.073
_refine_ls_extinction_method none
_refine_ls_goodness_of_fit_ref 1.544
_refine_ls_hydrogen_treatment mixed
_refine_ls_matrix_type full
_refine_ls_number_parameters 508
_refine_ls_number_reflns 10279
_refine_ls_number_restraints 0
_refine_ls_restrained_S_all 1.544
_refine_ls_R_factor_all 0.0700
_refine_ls_R_factor_gt 0.0411
_refine_ls_shift/su_max 0.001
_refine_ls_shift/su_mean 0.000
_refine_ls_structure_factor_coef Fsqd
_refine_ls_weighting_details 'calc w=1/[\s^2^(Fo^2^)+(0.0000P)^2^+0.0000P] where P=(Fo^2^+2Fc^2^)/3'
_refine_ls_weighting_scheme calc
_refine_ls_wR_factor_gt 0.0670
_refine_ls_wR_factor_ref 0.0708
_reflns_number_gt 7403
_reflns_number_total 10279
_reflns_threshold_expression >2sigma(I)
_cod_data_source_file ic049936psi20040115_124736_10.cif
_cod_data_source_block bp3nicntbu
_cod_depositor_comments
;
The following automatic conversions were performed:
'_symmetry_cell_setting' value 'Triclinic' changed to 'triclinic'
according to '/home/saulius/struct/CIF-dictionaries/cif_core.dic'
dictionary named 'cif_core.dic' version 2.4.1 from 2010-06-29.

Automatic conversion script
Id: cif_fix_enum 1527 2010-12-29 10:47:43Z saulius 
;
_cod_database_code 4311381

loop_
_symmetry_equiv_pos_as_xyz
'x, y, z'
'-x, -y, -z'

loop_
_atom_site_label
_atom_site_type_symbol
_atom_site_fract_x
_atom_site_fract_y
_atom_site_fract_z
_atom_site_U_iso_or_equiv
_atom_site_adp_type
_atom_site_occupancy
_atom_site_symmetry_multiplicity
_atom_site_calc_flag
_atom_site_refinement_flags
_atom_site_disorder_assembly
_atom_site_disorder_group
Ni1 Ni 0.82353(2) 0.69094(2) 0.191994(18) 0.01590(7) Uani 1 1 d . . .
P1 P 0.71225(5) 0.86623(4) 0.17165(4) 0.01540(12) Uani 1 1 d . . .
P2 P 0.73120(5) 0.67618(4) 0.34451(4) 0.01646(12) Uani 1 1 d . . .
P3 P 0.70019(5) 0.63498(4) 0.15109(4) 0.01576(12) Uani 1 1 d . . .
N1 N 1.09439(16) 0.60380(14) 0.17639(12) 0.0243(4) Uani 1 1 d . . .
B1 B 0.5097(2) 0.79180(19) 0.27450(15) 0.0162(5) Uani 1 1 d . . .
C1 C 0.36255(18) 0.84190(16) 0.31872(13) 0.0168(4) Uani 1 1 d . . .
C2 C 0.27917(18) 0.79672(17) 0.31935(13) 0.0206(5) Uani 1 1 d . . .
H2 H 0.3087 0.7336 0.2898 0.025 Uiso 1 1 calc R . .
C3 C 0.15519(19) 0.83953(18) 0.36109(14) 0.0251(5) Uani 1 1 d . . .
H3 H 0.1018 0.8057 0.3598 0.030 Uiso 1 1 calc R . .
C4 C 0.10915(19) 0.93111(18) 0.40441(15) 0.0276(5) Uani 1 1 d . . .
H4 H 0.0242 0.9611 0.4332 0.033 Uiso 1 1 calc R . .
C5 C 0.1888(2) 0.97842(18) 0.40523(15) 0.0275(5) Uani 1 1 d . . .
H5 H 0.1586 1.0417 0.4346 0.033 Uiso 1 1 calc R . .
C6 C 0.31181(19) 0.93436(16) 0.36369(14) 0.0228(5) Uani 1 1 d . . .
H6 H 0.3646 0.9684 0.3657 0.027 Uiso 1 1 calc R . .
C7 C 0.55320(17) 0.88489(15) 0.19206(13) 0.0160(4) Uani 1 1 d . . .
H7A H 0.5021 0.9574 0.2114 0.019 Uiso 1 1 calc R . .
H7B H 0.5386 0.8824 0.1323 0.019 Uiso 1 1 calc R . .
C8 C 0.57232(17) 0.76318(16) 0.36461(13) 0.0175(4) Uani 1 1 d . . .
H8A H 0.5242 0.7285 0.4198 0.021 Uiso 1 1 calc R . .
H8B H 0.5647 0.8321 0.3811 0.021 Uiso 1 1 calc R . .
C9 C 0.54714(17) 0.68106(15) 0.22756(13) 0.0171(4) Uani 1 1 d . . .
H9A H 0.4881 0.6944 0.1911 0.021 Uiso 1 1 calc R . .
H9B H 0.5378 0.6220 0.2794 0.021 Uiso 1 1 calc R . .
C10 C 0.76369(18) 0.93219(15) 0.05346(13) 0.0158(4) Uani 1 1 d . . .
C11 C 0.68741(19) 0.98906(16) -0.00589(14) 0.0227(5) Uani 1 1 d . . .
H11 H 0.6029 0.9987 0.0161 0.027 Uiso 1 1 calc R . .
C12 C 0.7335(2) 1.03182(17) -0.09683(15) 0.0278(5) Uani 1 1 d . . .
H12 H 0.6802 1.0708 -0.1366 0.033 Uiso 1 1 calc R . .
C13 C 0.8552(2) 1.01842(17) -0.12993(15) 0.0261(5) Uani 1 1 d . . .
H13 H 0.8866 1.0469 -0.1927 0.031 Uiso 1 1 calc R . .
C14 C 0.9320(2) 0.96302(16) -0.07118(15) 0.0260(5) Uani 1 1 d . . .
H14 H 1.0161 0.9550 -0.0930 0.031 Uiso 1 1 calc R . .
C15 C 0.88657(19) 0.91972(16) 0.01861(14) 0.0223(5) Uani 1 1 d . . .
H15 H 0.9405 0.8803 0.0578 0.027 Uiso 1 1 calc R . .
C16 C 0.71540(18) 0.95220(16) 0.24624(13) 0.0178(4) Uani 1 1 d . . .
C17 C 0.6171(2) 1.04331(17) 0.27650(14) 0.0260(5) Uani 1 1 d . . .
H17 H 0.5435 1.0632 0.2586 0.031 Uiso 1 1 calc R . .
C18 C 0.6251(2) 1.10526(18) 0.33223(15) 0.0315(6) Uani 1 1 d . . .
H18 H 0.5569 1.1668 0.3531 0.038 Uiso 1 1 calc R . .
C19 C 0.7312(2) 1.0782(2) 0.35758(16) 0.0384(6) Uani 1 1 d . . .
H19 H 0.7365 1.1206 0.3962 0.046 Uiso 1 1 calc R . .
C20 C 0.8295(2) 0.9898(2) 0.32706(18) 0.0434(7) Uani 1 1 d . . .
H20 H 0.9038 0.9718 0.3434 0.052 Uiso 1 1 calc R . .
C21 C 0.8212(2) 0.92636(18) 0.27255(15) 0.0299(6) Uani 1 1 d . . .
H21 H 0.8894 0.8642 0.2530 0.036 Uiso 1 1 calc R . .
C22 C 0.79135(19) 0.69720(16) 0.43112(13) 0.0182(5) Uani 1 1 d . . .
C23 C 0.7205(2) 0.76685(18) 0.49745(16) 0.0319(6) Uani 1 1 d . . .
H23 H 0.6374 0.8079 0.4980 0.038 Uiso 1 1 calc R . .
C24 C 0.7698(2) 0.7774(2) 0.56360(17) 0.0410(7) Uani 1 1 d . . .
H24 H 0.7199 0.8251 0.6094 0.049 Uiso 1 1 calc R . .
C25 C 0.8898(2) 0.71950(19) 0.56299(16) 0.0348(6) Uani 1 1 d . . .
H25 H 0.9230 0.7270 0.6083 0.042 Uiso 1 1 calc R . .
C26 C 0.9617(2) 0.65089(17) 0.49714(15) 0.0276(5) Uani 1 1 d . . .
H26 H 1.0450 0.6110 0.4963 0.033 Uiso 1 1 calc R . .
C27 C 0.91256(19) 0.63976(17) 0.43158(14) 0.0240(5) Uani 1 1 d . . .
H27 H 0.9630 0.5918 0.3861 0.029 Uiso 1 1 calc R . .
C28 C 0.73176(18) 0.53834(16) 0.39059(14) 0.0179(5) Uani 1 1 d . . .
C29 C 0.65462(19) 0.51582(17) 0.47672(15) 0.0251(5) Uani 1 1 d . . .
H29 H 0.6005 0.5726 0.5131 0.030 Uiso 1 1 calc R . .
C30 C 0.6560(2) 0.41108(18) 0.50992(15) 0.0304(5) Uani 1 1 d . . .
H30 H 0.6033 0.3963 0.5691 0.037 Uiso 1 1 calc R . .
C31 C 0.7336(2) 0.32832(18) 0.45734(15) 0.0291(5) Uani 1 1 d . . .
H31 H 0.7334 0.2568 0.4797 0.035 Uiso 1 1 calc R . .
C32 C 0.8110(2) 0.34952(17) 0.37256(15) 0.0267(5) Uani 1 1 d . . .
H32 H 0.8648 0.2926 0.3363 0.032 Uiso 1 1 calc R . .
C33 C 0.81051(19) 0.45456(16) 0.33971(14) 0.0210(5) Uani 1 1 d . . .
H33 H 0.8653 0.4686 0.2814 0.025 Uiso 1 1 calc R . .
C34 C 0.72769(18) 0.49481(16) 0.14067(13) 0.0186(5) Uani 1 1 d . . .
C35 C 0.6333(2) 0.45411(17) 0.16633(15) 0.0259(5) Uani 1 1 d . . .
H35 H 0.5514 0.5001 0.1886 0.031 Uiso 1 1 calc R . .
C36 C 0.6571(2) 0.34706(18) 0.15978(16) 0.0327(6) Uani 1 1 d . . .
H36 H 0.5917 0.3203 0.1778 0.039 Uiso 1 1 calc R . .
C37 C 0.7743(2) 0.28024(18) 0.12745(16) 0.0307(6) Uani 1 1 d . . .
H37 H 0.7904 0.2069 0.1234 0.037 Uiso 1 1 calc R . .
C38 C 0.8697(2) 0.31898(17) 0.10062(15) 0.0280(5) Uani 1 1 d . . .
H38 H 0.9512 0.2728 0.0773 0.034 Uiso 1 1 calc R . .
C39 C 0.84570(19) 0.42556(16) 0.10791(14) 0.0225(5) Uani 1 1 d . . .
H39 H 0.9116 0.4517 0.0901 0.027 Uiso 1 1 calc R . .
C40 C 0.69101(18) 0.69928(15) 0.03078(13) 0.0168(4) Uani 1 1 d . . .
C41 C 0.58403(19) 0.74569(16) 0.00145(14) 0.0229(5) Uani 1 1 d . . .
H41 H 0.5090 0.7437 0.0447 0.028 Uiso 1 1 calc R . .
C42 C 0.5854(2) 0.79501(17) -0.09041(15) 0.0300(6) Uani 1 1 d . . .
H42 H 0.5115 0.8263 -0.1096 0.036 Uiso 1 1 calc R . .
C43 C 0.6933(2) 0.79878(18) -0.15380(16) 0.0351(6) Uani 1 1 d . . .
H43 H 0.6937 0.8334 -0.2164 0.042 Uiso 1 1 calc R . .
C44 C 0.8008(2) 0.75212(18) -0.12622(15) 0.0328(6) Uani 1 1 d . . .
H44 H 0.8758 0.7536 -0.1700 0.039 Uiso 1 1 calc R . .
C45 C 0.7989(2) 0.70335(17) -0.03470(14) 0.0247(5) Uani 1 1 d . . .
H45 H 0.8732 0.6718 -0.0160 0.030 Uiso 1 1 calc R . .
C46 C 0.9912(2) 0.63396(16) 0.17997(14) 0.0198(5) Uani 1 1 d . . .
C47 C 1.22194(19) 0.57893(18) 0.17175(16) 0.0261(5) Uani 1 1 d . . .
C48 C 1.2501(2) 0.68200(19) 0.13100(17) 0.0393(6) Uani 1 1 d . . .
H48A H 1.2362 0.7066 0.0679 0.059 Uiso 1 1 calc R . .
H48B H 1.3357 0.6681 0.1268 0.059 Uiso 1 1 calc R . .
H48C H 1.1968 0.7380 0.1719 0.059 Uiso 1 1 calc R . .
C49 C 1.2381(2) 0.53924(19) 0.27106(16) 0.0353(6) Uani 1 1 d . . .
H49A H 1.1842 0.5954 0.3116 0.053 Uiso 1 1 calc R . .
H49B H 1.3233 0.5230 0.2698 0.053 Uiso 1 1 calc R . .
H49C H 1.2171 0.4737 0.2958 0.053 Uiso 1 1 calc R . .
C50 C 1.2990(2) 0.4929(2) 0.10704(18) 0.0428(7) Uani 1 1 d . . .
H50A H 1.2793 0.4270 0.1339 0.064 Uiso 1 1 calc R . .
H50B H 1.3858 0.4770 0.1003 0.064 Uiso 1 1 calc R . .
H50C H 1.2819 0.5192 0.0451 0.064 Uiso 1 1 calc R . .

loop_
_atom_site_aniso_label
_atom_site_aniso_U_11
_atom_site_aniso_U_22
_atom_site_aniso_U_33
_atom_site_aniso_U_23
_atom_site_aniso_U_13
_atom_site_aniso_U_12
Ni1 0.01557(15) 0.01755(15) 0.01555(14) -0.00085(11) -0.00486(11) -0.00686(12)
P1 0.0154(3) 0.0170(3) 0.0152(3) -0.0005(2) -0.0048(2) -0.0072(2)
P2 0.0177(3) 0.0183(3) 0.0153(3) -0.0003(2) -0.0061(2) -0.0078(2)
P3 0.0152(3) 0.0166(3) 0.0163(3) -0.0021(2) -0.0043(2) -0.0063(2)
N1 0.0187(10) 0.0276(11) 0.0289(11) -0.0057(8) -0.0080(9) -0.0077(9)
B1 0.0139(12) 0.0213(13) 0.0151(12) -0.0016(10) -0.0037(10) -0.0085(10)
C1 0.0181(11) 0.0217(11) 0.0105(10) 0.0010(9) -0.0047(9) -0.0079(9)
C2 0.0220(12) 0.0239(12) 0.0161(11) -0.0034(9) -0.0041(9) -0.0084(10)
C3 0.0214(12) 0.0396(14) 0.0192(12) -0.0049(10) -0.0027(10) -0.0170(11)
C4 0.0154(12) 0.0429(15) 0.0238(12) -0.0137(11) -0.0001(9) -0.0081(11)
C5 0.0253(13) 0.0325(14) 0.0256(13) -0.0123(10) -0.0038(10) -0.0083(11)
C6 0.0195(12) 0.0284(13) 0.0233(12) -0.0051(10) -0.0043(10) -0.0114(10)
C7 0.0150(11) 0.0179(11) 0.0166(11) -0.0029(9) -0.0058(9) -0.0057(9)
C8 0.0184(11) 0.0199(11) 0.0164(11) -0.0011(9) -0.0046(9) -0.0095(9)
C9 0.0152(11) 0.0205(11) 0.0161(11) 0.0007(9) -0.0036(9) -0.0090(9)
C10 0.0202(11) 0.0135(11) 0.0152(10) -0.0034(8) -0.0029(9) -0.0078(9)
C11 0.0202(12) 0.0257(12) 0.0235(12) -0.0001(10) -0.0068(10) -0.0103(10)
C12 0.0315(14) 0.0311(13) 0.0211(12) 0.0052(10) -0.0120(11) -0.0121(11)
C13 0.0330(14) 0.0239(12) 0.0177(11) 0.0012(10) -0.0016(10) -0.0125(11)
C14 0.0194(12) 0.0237(12) 0.0296(13) -0.0008(10) -0.0002(10) -0.0087(10)
C15 0.0215(12) 0.0196(12) 0.0247(12) 0.0011(9) -0.0074(10) -0.0073(10)
C16 0.0223(12) 0.0196(11) 0.0135(10) 0.0004(9) -0.0041(9) -0.0113(10)
C17 0.0288(13) 0.0268(13) 0.0256(12) -0.0049(10) -0.0105(10) -0.0093(11)
C18 0.0364(15) 0.0274(13) 0.0302(13) -0.0119(11) -0.0066(11) -0.0073(11)
C19 0.0518(18) 0.0401(16) 0.0367(15) -0.0157(12) -0.0165(13) -0.0192(14)
C20 0.0419(17) 0.0480(17) 0.0557(18) -0.0198(14) -0.0282(14) -0.0112(14)
C21 0.0247(13) 0.0330(14) 0.0366(14) -0.0120(11) -0.0120(11) -0.0071(11)
C22 0.0233(12) 0.0198(11) 0.0152(11) 0.0002(9) -0.0080(9) -0.0103(10)
C23 0.0252(13) 0.0367(14) 0.0354(14) -0.0119(11) -0.0152(11) -0.0024(11)
C24 0.0412(16) 0.0468(17) 0.0399(15) -0.0242(13) -0.0177(13) -0.0038(13)
C25 0.0402(16) 0.0391(15) 0.0373(15) -0.0075(12) -0.0247(12) -0.0129(13)
C26 0.0254(13) 0.0300(13) 0.0316(13) 0.0006(11) -0.0159(11) -0.0096(11)
C27 0.0262(13) 0.0269(13) 0.0213(12) -0.0025(10) -0.0089(10) -0.0098(10)
C28 0.0213(12) 0.0184(11) 0.0186(11) 0.0021(9) -0.0113(9) -0.0092(9)
C29 0.0272(13) 0.0237(12) 0.0217(12) -0.0022(10) -0.0035(10) -0.0089(10)
C30 0.0363(15) 0.0324(14) 0.0224(12) 0.0042(11) -0.0041(11) -0.0190(12)
C31 0.0448(15) 0.0220(12) 0.0275(13) 0.0048(10) -0.0151(12) -0.0189(12)
C32 0.0358(14) 0.0238(13) 0.0233(12) -0.0035(10) -0.0130(11) -0.0088(11)
C33 0.0266(13) 0.0225(12) 0.0168(11) 0.0017(9) -0.0091(10) -0.0112(10)
C34 0.0209(12) 0.0192(11) 0.0167(11) -0.0012(9) -0.0075(9) -0.0068(9)
C35 0.0214(12) 0.0239(13) 0.0330(13) -0.0085(10) -0.0043(10) -0.0079(10)
C36 0.0284(14) 0.0283(14) 0.0463(15) -0.0069(12) -0.0066(12) -0.0162(11)
C37 0.0356(15) 0.0181(12) 0.0419(15) -0.0059(11) -0.0116(12) -0.0106(11)
C38 0.0223(13) 0.0231(13) 0.0371(14) -0.0110(11) -0.0061(11) -0.0035(10)
C39 0.0214(12) 0.0242(12) 0.0256(12) -0.0049(10) -0.0072(10) -0.0098(10)
C40 0.0208(12) 0.0155(11) 0.0166(11) -0.0038(9) -0.0059(9) -0.0071(9)
C41 0.0227(12) 0.0238(12) 0.0217(12) -0.0066(10) -0.0051(10) -0.0059(10)
C42 0.0342(14) 0.0278(13) 0.0272(13) -0.0050(10) -0.0169(11) -0.0022(11)
C43 0.0499(17) 0.0324(14) 0.0184(12) -0.0021(11) -0.0112(12) -0.0085(13)
C44 0.0336(14) 0.0411(15) 0.0190(12) -0.0034(11) 0.0011(11) -0.0148(12)
C45 0.0238(13) 0.0280(13) 0.0221(12) -0.0039(10) -0.0058(10) -0.0087(10)
C46 0.0242(13) 0.0175(11) 0.0192(11) -0.0029(9) -0.0057(10) -0.0085(10)
C47 0.0144(12) 0.0319(13) 0.0363(14) -0.0120(11) -0.0093(10) -0.0058(10)
C48 0.0418(16) 0.0508(17) 0.0388(15) -0.0025(13) -0.0145(13) -0.0284(14)
C49 0.0245(14) 0.0424(15) 0.0409(15) -0.0045(12) -0.0128(12) -0.0105(12)
C50 0.0270(14) 0.0505(17) 0.0519(17) -0.0279(14) -0.0139(13) 0.0008(13)

loop_
_atom_type_symbol
_atom_type_description
_atom_type_scat_dispersion_real
_atom_type_scat_dispersion_imag
_atom_type_scat_source
C C 0.0033 0.0016 'International Tables Vol C Tables 4.2.6.8 and 6.1.1.4'
H H 0.0000 0.0000 'International Tables Vol C Tables 4.2.6.8 and 6.1.1.4'
B B 0.0013 0.0007 'International Tables Vol C Tables 4.2.6.8 and 6.1.1.4'
N N 0.0061 0.0033 'International Tables Vol C Tables 4.2.6.8 and 6.1.1.4'
P P 0.1023 0.0942 'International Tables Vol C Tables 4.2.6.8 and 6.1.1.4'
Ni Ni 0.3393 1.1124 'International Tables Vol C Tables 4.2.6.8 and 6.1.1.4'

loop_
_geom_angle_atom_site_label_1
_geom_angle_atom_site_label_2
_geom_angle_atom_site_label_3
_geom_angle
_geom_angle_site_symmetry_1
_geom_angle_site_symmetry_3
_geom_angle_publ_flag
C46 Ni1 P2 107.38(6) . . yes
C46 Ni1 P1 125.59(6) . . yes
P2 Ni1 P1 91.86(2) . . yes
C46 Ni1 P3 131.77(6) . . yes
P2 Ni1 P3 94.58(2) . . yes
P1 Ni1 P3 95.00(2) . . yes
C7 P1 C10 108.36(9) . . ?
C7 P1 C16 105.99(9) . . ?
C10 P1 C16 101.90(9) . . ?
C7 P1 Ni1 110.63(7) . . ?
C10 P1 Ni1 112.52(6) . . ?
C16 P1 Ni1 116.78(7) . . ?
C8 P2 C28 106.33(9) . . ?
C8 P2 C22 106.88(9) . . ?
C28 P2 C22 99.51(9) . . ?
C8 P2 Ni1 110.08(6) . . ?
C28 P2 Ni1 111.43(7) . . ?
C22 P2 Ni1 121.32(7) . . ?
C9 P3 C34 104.50(9) . . ?
C9 P3 C40 107.18(9) . . ?
C34 P3 C40 100.09(8) . . ?
C9 P3 Ni1 109.67(6) . . ?
C34 P3 Ni1 125.87(7) . . ?
C40 P3 Ni1 108.05(6) . . ?
C46 N1 C47 173.4(2) . . ?
C1 B1 C9 110.92(16) . . ?
C1 B1 C8 105.81(15) . . ?
C9 B1 C8 110.60(16) . . ?
C1 B1 C7 108.51(16) . . ?
C9 B1 C7 109.79(16) . . ?
C8 B1 C7 111.14(15) . . ?
C2 C1 C6 114.90(18) . . ?
C2 C1 B1 124.83(17) . . ?
C6 C1 B1 120.21(17) . . ?
C3 C2 C1 123.02(19) . . ?
C3 C2 H2 118.5 . . ?
C1 C2 H2 118.5 . . ?
C4 C3 C2 120.1(2) . . ?
C4 C3 H3 120.0 . . ?
C2 C3 H3 120.0 . . ?
C3 C4 C5 118.7(2) . . ?
C3 C4 H4 120.6 . . ?
C5 C4 H4 120.6 . . ?
C6 C5 C4 120.3(2) . . ?
C6 C5 H5 119.8 . . ?
C4 C5 H5 119.8 . . ?
C5 C6 C1 122.99(19) . . ?
C5 C6 H6 118.5 . . ?
C1 C6 H6 118.5 . . ?
B1 C7 P1 113.13(13) . . ?
B1 C7 H7A 109.0 . . ?
P1 C7 H7A 109.0 . . ?
B1 C7 H7B 109.0 . . ?
P1 C7 H7B 109.0 . . ?
H7A C7 H7B 107.8 . . ?
B1 C8 P2 115.95(13) . . ?
B1 C8 H8A 108.3 . . ?
P2 C8 H8A 108.3 . . ?
B1 C8 H8B 108.3 . . ?
P2 C8 H8B 108.3 . . ?
H8A C8 H8B 107.4 . . ?
B1 C9 P3 115.85(13) . . ?
B1 C9 H9A 108.3 . . ?
P3 C9 H9A 108.3 . . ?
B1 C9 H9B 108.3 . . ?
P3 C9 H9B 108.3 . . ?
H9A C9 H9B 107.4 . . ?
C11 C10 C15 117.89(18) . . ?
C11 C10 P1 123.31(15) . . ?
C15 C10 P1 118.68(14) . . ?
C10 C11 C12 120.6(2) . . ?
C10 C11 H11 119.7 . . ?
C12 C11 H11 119.7 . . ?
C13 C12 C11 120.58(19) . . ?
C13 C12 H12 119.7 . . ?
C11 C12 H12 119.7 . . ?
C12 C13 C14 119.4(2) . . ?
C12 C13 H13 120.3 . . ?
C14 C13 H13 120.3 . . ?
C15 C14 C13 120.0(2) . . ?
C15 C14 H14 120.0 . . ?
C13 C14 H14 120.0 . . ?
C14 C15 C10 121.52(19) . . ?
C14 C15 H15 119.2 . . ?
C10 C15 H15 119.2 . . ?
C21 C16 C17 118.09(19) . . ?
C21 C16 P1 118.48(16) . . ?
C17 C16 P1 123.43(15) . . ?
C18 C17 C16 120.8(2) . . ?
C18 C17 H17 119.6 . . ?
C16 C17 H17 119.6 . . ?
C19 C18 C17 120.2(2) . . ?
C19 C18 H18 119.9 . . ?
C17 C18 H18 119.9 . . ?
C20 C19 C18 119.8(2) . . ?
C20 C19 H19 120.1 . . ?
C18 C19 H19 120.1 . . ?
C19 C20 C21 120.2(2) . . ?
C19 C20 H20 119.9 . . ?
C21 C20 H20 119.9 . . ?
C16 C21 C20 120.9(2) . . ?
C16 C21 H21 119.6 . . ?
C20 C21 H21 119.6 . . ?
C23 C22 C27 118.18(18) . . ?
C23 C22 P2 122.74(16) . . ?
C27 C22 P2 119.07(15) . . ?
C22 C23 C24 120.5(2) . . ?
C22 C23 H23 119.8 . . ?
C24 C23 H23 119.8 . . ?
C25 C24 C23 120.4(2) . . ?
C25 C24 H24 119.8 . . ?
C23 C24 H24 119.8 . . ?
C26 C25 C24 119.9(2) . . ?
C26 C25 H25 120.1 . . ?
C24 C25 H25 120.1 . . ?
C25 C26 C27 119.8(2) . . ?
C25 C26 H26 120.1 . . ?
C27 C26 H26 120.1 . . ?
C26 C27 C22 121.3(2) . . ?
C26 C27 H27 119.4 . . ?
C22 C27 H27 119.4 . . ?
C33 C28 C29 118.74(19) . . ?
C33 C28 P2 119.85(16) . . ?
C29 C28 P2 121.41(16) . . ?
C30 C29 C28 120.4(2) . . ?
C30 C29 H29 119.8 . . ?
C28 C29 H29 119.8 . . ?
C31 C30 C29 120.2(2) . . ?
C31 C30 H30 119.9 . . ?
C29 C30 H30 119.9 . . ?
C32 C31 C30 119.8(2) . . ?
C32 C31 H31 120.1 . . ?
C30 C31 H31 120.1 . . ?
C31 C32 C33 119.9(2) . . ?
C31 C32 H32 120.0 . . ?
C33 C32 H32 120.0 . . ?
C28 C33 C32 120.8(2) . . ?
C28 C33 H33 119.6 . . ?
C32 C33 H33 119.6 . . ?
C39 C34 C35 117.95(19) . . ?
C39 C34 P3 119.93(15) . . ?
C35 C34 P3 122.11(16) . . ?
C36 C35 C34 120.8(2) . . ?
C36 C35 H35 119.6 . . ?
C34 C35 H35 119.6 . . ?
C37 C36 C35 120.1(2) . . ?
C37 C36 H36 119.9 . . ?
C35 C36 H36 119.9 . . ?
C36 C37 C38 120.2(2) . . ?
C36 C37 H37 119.9 . . ?
C38 C37 H37 119.9 . . ?
C37 C38 C39 119.5(2) . . ?
C37 C38 H38 120.2 . . ?
C39 C38 H38 120.2 . . ?
C34 C39 C38 121.4(2) . . ?
C34 C39 H39 119.3 . . ?
C38 C39 H39 119.3 . . ?
C41 C40 C45 117.92(19) . . ?
C41 C40 P3 124.72(16) . . ?
C45 C40 P3 117.35(15) . . ?
C42 C41 C40 120.7(2) . . ?
C42 C41 H41 119.7 . . ?
C40 C41 H41 119.7 . . ?
C43 C42 C41 120.3(2) . . ?
C43 C42 H42 119.8 . . ?
C41 C42 H42 119.8 . . ?
C42 C43 C44 119.8(2) . . ?
C42 C43 H43 120.1 . . ?
C44 C43 H43 120.1 . . ?
C43 C44 C45 119.6(2) . . ?
C43 C44 H44 120.2 . . ?
C45 C44 H44 120.2 . . ?
C44 C45 C40 121.6(2) . . ?
C44 C45 H45 119.2 . . ?
C40 C45 H45 119.2 . . ?
N1 C46 Ni1 175.14(18) . . ?
N1 C47 C48 107.29(17) . . ?
N1 C47 C50 107.72(17) . . ?
C48 C47 C50 110.4(2) . . ?
N1 C47 C49 107.98(18) . . ?
C48 C47 C49 111.65(18) . . ?
C50 C47 C49 111.64(19) . . ?
C47 C48 H48A 109.5 . . ?
C47 C48 H48B 109.5 . . ?
H48A C48 H48B 109.5 . . ?
C47 C48 H48C 109.5 . . ?
H48A C48 H48C 109.5 . . ?
H48B C48 H48C 109.5 . . ?
C47 C49 H49A 109.5 . . ?
C47 C49 H49B 109.5 . . ?
H49A C49 H49B 109.5 . . ?
C47 C49 H49C 109.5 . . ?
H49A C49 H49C 109.5 . . ?
H49B C49 H49C 109.5 . . ?
C47 C50 H50A 109.5 . . ?
C47 C50 H50B 109.5 . . ?
H50A C50 H50B 109.5 . . ?
C47 C50 H50C 109.5 . . ?
H50A C50 H50C 109.5 . . ?
H50B C50 H50C 109.5 . . ?

loop_
_geom_bond_atom_site_label_1
_geom_bond_atom_site_label_2
_geom_bond_distance
_geom_bond_site_symmetry_2
_geom_bond_publ_flag
Ni1 C46 1.861(2) . yes
Ni1 P2 2.2155(6) . yes
Ni1 P1 2.2291(6) . yes
Ni1 P3 2.2515(6) . yes
P1 C7 1.8064(19) . ?
P1 C10 1.827(2) . ?
P1 C16 1.8343(19) . ?
P2 C8 1.8092(19) . ?
P2 C28 1.832(2) . ?
P2 C22 1.8313(19) . ?
P3 C9 1.8115(19) . ?
P3 C34 1.837(2) . ?
P3 C40 1.837(2) . ?
N1 C46 1.159(2) . ?
N1 C47 1.455(3) . ?
B1 C1 1.629(3) . ?
B1 C9 1.657(3) . ?
B1 C8 1.676(3) . ?
B1 C7 1.668(3) . ?
C1 C2 1.392(3) . ?
C1 C6 1.397(3) . ?
C2 C3 1.385(3) . ?
C2 H2 0.9500 . ?
C3 C4 1.378(3) . ?
C3 H3 0.9500 . ?
C4 C5 1.380(3) . ?
C4 H4 0.9500 . ?
C5 C6 1.376(3) . ?
C5 H5 0.9500 . ?
C6 H6 0.9500 . ?
C7 H7A 0.9900 . ?
C7 H7B 0.9900 . ?
C8 H8A 0.9900 . ?
C8 H8B 0.9900 . ?
C9 H9A 0.9900 . ?
C9 H9B 0.9900 . ?
C10 C11 1.389(3) . ?
C10 C15 1.387(3) . ?
C11 C12 1.385(3) . ?
C11 H11 0.9500 . ?
C12 C13 1.370(3) . ?
C12 H12 0.9500 . ?
C13 C14 1.383(3) . ?
C13 H13 0.9500 . ?
C14 C15 1.372(3) . ?
C14 H14 0.9500 . ?
C15 H15 0.9500 . ?
C16 C21 1.378(3) . ?
C16 C17 1.390(3) . ?
C17 C18 1.380(3) . ?
C17 H17 0.9500 . ?
C18 C19 1.370(3) . ?
C18 H18 0.9500 . ?
C19 C20 1.369(3) . ?
C19 H19 0.9500 . ?
C20 C21 1.384(3) . ?
C20 H20 0.9500 . ?
C21 H21 0.9500 . ?
C22 C23 1.379(3) . ?
C22 C27 1.386(3) . ?
C23 C24 1.393(3) . ?
C23 H23 0.9500 . ?
C24 C25 1.372(3) . ?
C24 H24 0.9500 . ?
C25 C26 1.367(3) . ?
C25 H25 0.9500 . ?
C26 C27 1.387(3) . ?
C26 H26 0.9500 . ?
C27 H27 0.9500 . ?
C28 C33 1.376(3) . ?
C28 C29 1.388(3) . ?
C29 C30 1.385(3) . ?
C29 H29 0.9500 . ?
C30 C31 1.378(3) . ?
C30 H30 0.9500 . ?
C31 C32 1.371(3) . ?
C31 H31 0.9500 . ?
C32 C33 1.392(3) . ?
C32 H32 0.9500 . ?
C33 H33 0.9500 . ?
C34 C39 1.384(3) . ?
C34 C35 1.390(3) . ?
C35 C36 1.388(3) . ?
C35 H35 0.9500 . ?
C36 C37 1.365(3) . ?
C36 H36 0.9500 . ?
C37 C38 1.382(3) . ?
C37 H37 0.9500 . ?
C38 C39 1.385(3) . ?
C38 H38 0.9500 . ?
C39 H39 0.9500 . ?
C40 C41 1.387(3) . ?
C40 C45 1.388(3) . ?
C41 C42 1.387(3) . ?
C41 H41 0.9500 . ?
C42 C43 1.375(3) . ?
C42 H42 0.9500 . ?
C43 C44 1.380(3) . ?
C43 H43 0.9500 . ?
C44 C45 1.380(3) . ?
C44 H44 0.9500 . ?
C45 H45 0.9500 . ?
C47 C48 1.515(3) . ?
C47 C50 1.516(3) . ?
C47 C49 1.519(3) . ?
C48 H48A 0.9800 . ?
C48 H48B 0.9800 . ?
C48 H48C 0.9800 . ?
C49 H49A 0.9800 . ?
C49 H49B 0.9800 . ?
C49 H49C 0.9800 . ?
C50 H50A 0.9800 . ?
C50 H50B 0.9800 . ?
C50 H50C 0.9800 . ?
